data_9000755
loop_
_publ_author_name
'Wallace, J. H.'
'Wenk, H. R.'

_publ_section_title
;
 Structure variation in low cordierites
 sci 1104
;
_journal_name_full 'American Mineralogist'
_journal_page_first 96
_journal_page_last 111
_journal_volume 65
_journal_year 1980
_chemical_compound_source 'SW Mte. Rosso, Bergell Alps, Switzerland'
_chemical_formula_sum 'Al3.848 Fe0.732 H0.77 Mg1.162 O18.77 Si4.835'
_chemical_name_mineral Cordierite
_space_group_IT_number 66
_symmetry_space_group_name_Hall '-C 2 2c'
_symmetry_space_group_name_H-M 'C c c m'
_cell_angle_alpha 90
_cell_angle_beta 90
_cell_angle_gamma 90
_cell_formula_units_Z 4
_cell_length_a 17.098
_cell_length_b 9.741
_cell_length_c 9.319
_cell_volume 1552.095
_database_code_amcsd 0000768
_exptl_crystal_density_diffrn 2.610
_cod_original_formula_sum 'Mg1.162 Fe.732 Al3.848 Si4.835 O18.77 H.77'
_cod_database_code 9000755

loop_
_space_group_symop_operation_xyz
x,y,z
1/2+x,1/2+y,z
x,-y,1/2+z
1/2+x,1/2-y,1/2+z
-x,y,1/2-z
1/2-x,1/2+y,1/2-z
-x,y,1/2+z
1/2-x,1/2+y,1/2+z
x,-y,1/2-z
1/2+x,1/2-y,1/2-z
x,y,-z
1/2+x,1/2+y,-z
-x,-y,z
1/2-x,1/2-y,z
-x,-y,-z
1/2-x,1/2-y,-z

loop_
_atom_site_aniso_label
_atom_site_aniso_U_11
_atom_site_aniso_U_22
_atom_site_aniso_U_33
_atom_site_aniso_U_12
_atom_site_aniso_U_13
_atom_site_aniso_U_23
Mg1 0.00415 0.00567 0.00766 0.00000 0.00000 0.00009
Fe1 0.00415 0.00567 0.00766 0.00000 0.00000 0.00009
Al1 0.00637 0.00615 0.00484 0.00118 0.00000 0.00000
Si2 0.00518 0.00615 0.00427 0.00000 0.00000 0.00000
Al2 0.00518 0.00615 0.00427 0.00000 0.00000 0.00000
Si3 0.00459 0.00433 0.00422 0.00025 0.00000 0.00000
Si4 0.00400 0.00461 0.00392 -0.00093 0.00000 0.00000
Al5 0.00355 0.00639 0.00422 0.00076 0.00000 0.00000
Si5 0.00355 0.00639 0.00422 0.00076 0.00000 0.00000
O1 0.01229 0.00841 0.00823 0.00000 0.00307 -0.00055
O2 0.00933 0.01183 0.00748 -0.00143 0.00024 -0.00308
O3 0.00874 0.01077 0.00836 0.00160 -0.00194 -0.00216
O4 0.00770 0.01721 0.01826 -0.00101 0.00000 0.00000
O5 0.01303 0.01255 0.01610 0.00540 0.00000 0.00000
O6 0.01422 0.00952 0.01562 -0.00287 0.00000 0.00000
O-H1 0.41469 0.11537 0.07479 0.00000 0.00000 0.00000
O-H2 0.00444 0.01442 0.01760 0.00000 0.00000 0.00000

loop_
_atom_site_label
_atom_site_fract_x
_atom_site_fract_y
_atom_site_fract_z
_atom_site_occupancy
_atom_site_type_symbol
_atom_site_attached_hydrogens
Mg1 0.33735 0.00000 0.25000 0.58100 Mg 0
Fe1 0.33735 0.00000 0.25000 0.36600 Fe 0
Al1 0.25000 0.25000 0.25002 0.96900 Al 0
Si2 0.00000 0.50000 0.25000 0.88100 Si 0
Al2 0.00000 0.50000 0.25000 0.09800 Al 0
Si3 0.19150 0.07853 0.00000 0.96700 Si 0
Si4 0.13506 -0.23592 0.00000 0.96200 Si 0
Al5 0.05024 0.30751 0.00000 0.90600 Al 0
Si5 0.05024 0.30751 0.00000 0.04800 Si 0
O1 0.24584 -0.10367 0.35849 1.00000 O 0
O2 0.06148 -0.41534 0.34882 1.00000 O 0
O3 -0.17319 -0.30796 0.35827 1.00000 O 0
O4 0.04344 -0.24735 0.00000 1.00000 O 0
O5 0.12149 0.18412 0.00000 1.00000 O 0
O6 0.16373 -0.07855 0.00000 1.00000 O 0
O-H1 0.00000 0.00000 0.25000 0.65000 O 1
O-H2 0.00000 0.00000 0.00000 0.12000 O 1

loop_
_cod_changelog_entry_id
_cod_changelog_entry_author
_cod_changelog_entry_date
_cod_changelog_entry_text
1
;cod-tools version 3.8.0
Id: cif_guess_AMCSD_atom_types 9574 2023-05-10 09:00:05Z saulius
;
2023-05-10T18:46:42+03:00
;Derived atom types and hydrogen counts
from atom names that follow the AMCSD naming convention
(Wat == water, O-H == hydroxyl).
;
2
;cod-tools version 3.10.1
Id: cif_fix_AMCSD_aniso_labels 10200 2024-08-01 14:09:44Z saulius
;
2024-08-02T12:19:48+03:00
;Changed the following '_atom_site_aniso_label' values:
'OH1' -> 'O-H1'
'OH2' -> 'O-H2'
;

loop_
_cod_related_entry_id
_cod_related_entry_database
_cod_related_entry_code
1 AMCSD 0000768
